data_7123745
loop_
_publ_author_name
'Wu, Yan-Chen'
'Jiang, Shuai-Shuai'
'Luo, Shu-Zheng'
'Song, Ren-Jie'
'Li, Jin-Heng'

_publ_section_title
;
 Transition-Metal- and Oxidant-Free Directed Anodic C-H Sulfonylation of
 N,N-Disubstituted Anilines with Sulfinates
;
_journal_name_full 'Chemical Communications'
_journal_paper_doi 10.1039/C9CC03789F
_journal_year 2019
_chemical_formula_moiety C15H16ClNO3S
_chemical_formula_sum 'C15 H16 Cl N O3 S'
_chemical_formula_weight 325.80
_space_group_IT_number 14
_space_group_name_Hall '-P 2yn'
_space_group_name_H-M_alt 'P 1 21/n 1'
_symmetry_cell_setting monoclinic
_symmetry_space_group_name_Hall '-P 2yn'
_symmetry_space_group_name_H-M 'P 1 21/n 1'
_atom_sites_solution_hydrogens geom
_atom_sites_solution_primary direct
_atom_sites_solution_secondary difmap
_audit_creation_method SHELXL-97
_audit_update_record
;
2019-03-14 deposited with the CCDC.    2019-06-28 downloaded from the CCDC.
;
_cell_angle_alpha 90.00
_cell_angle_beta 100.486(4)
_cell_angle_gamma 90.00
_cell_formula_units_Z 4
_cell_length_a 8.476(3)
_cell_length_b 14.578(5)
_cell_length_c 12.795(5)
_cell_measurement_reflns_used 3320
_cell_measurement_temperature 296(2)
_cell_measurement_theta_max 27.06
_cell_measurement_theta_min 2.67
_cell_volume 1554.6(10)
_computing_cell_refinement 'Bruker SAINT'
_computing_data_collection 'Bruker APEX2'
_computing_data_reduction 'Bruker SAINT'
_computing_molecular_graphics 'Bruker SHELXTL'
_computing_publication_material 'Bruker SHELXTL'
_computing_structure_refinement 'SHELXL-97 (Sheldrick, 2008)'
_computing_structure_solution 'SHELXS-97 (Sheldrick, 2008)'
_diffrn_ambient_temperature 296(2)
_diffrn_measured_fraction_theta_full 0.997
_diffrn_measured_fraction_theta_max 0.997
_diffrn_measurement_device_type 'Bruker APEX-II CCD'
_diffrn_measurement_method '\f and \w scans'
_diffrn_radiation_monochromator graphite
_diffrn_radiation_source 'fine-focus sealed tube'
_diffrn_radiation_type MoK\a
_diffrn_radiation_wavelength 0.71073
_diffrn_reflns_av_R_equivalents 0.0761
_diffrn_reflns_av_sigmaI/netI 0.0700
_diffrn_reflns_limit_h_max 10
_diffrn_reflns_limit_h_min -10
_diffrn_reflns_limit_k_max 17
_diffrn_reflns_limit_k_min -17
_diffrn_reflns_limit_l_max 15
_diffrn_reflns_limit_l_min -15
_diffrn_reflns_number 10795
_diffrn_reflns_theta_full 25.50
_diffrn_reflns_theta_max 25.50
_diffrn_reflns_theta_min 2.67
_exptl_absorpt_coefficient_mu 0.388
_exptl_absorpt_correction_T_max 0.9334
_exptl_absorpt_correction_T_min 0.9264
_exptl_absorpt_correction_type multi-scan
_exptl_absorpt_process_details sadabs
_exptl_crystal_colour colourless
_exptl_crystal_density_diffrn 1.392
_exptl_crystal_density_method 'not measured'
_exptl_crystal_description block
_exptl_crystal_F_000 680
_exptl_crystal_size_max 0.20
_exptl_crystal_size_mid 0.19
_exptl_crystal_size_min 0.18
_refine_diff_density_max 0.645
_refine_diff_density_min -0.400
_refine_diff_density_rms 0.083
_refine_ls_extinction_method none
_refine_ls_goodness_of_fit_ref 1.188
_refine_ls_hydrogen_treatment mixed
_refine_ls_matrix_type full
_refine_ls_number_parameters 193
_refine_ls_number_reflns 2889
_refine_ls_number_restraints 0
_refine_ls_restrained_S_all 1.188
_refine_ls_R_factor_all 0.1460
_refine_ls_R_factor_gt 0.0700
_refine_ls_shift/su_max 0.000
_refine_ls_shift/su_mean 0.000
_refine_ls_structure_factor_coef Fsqd
_refine_ls_weighting_details 'calc w=1/[\s^2^(Fo^2^)+(0.0708P)^2^+2.1410P] where P=(Fo^2^+2Fc^2^)/3'
_refine_ls_weighting_scheme calc
_refine_ls_wR_factor_gt 0.1552
_refine_ls_wR_factor_ref 0.2222
_reflns_number_gt 1552
_reflns_number_total 2889
_reflns_threshold_expression >2sigma(I)
_cod_data_source_file c9cc03789f2.cif
_cod_data_source_block a
_cod_depositor_comments
;
The following automatic conversions were performed:

'_symmetry_cell_setting' value 'Monoclinic' changed to 'monoclinic'
according to
/home/data/users/saulius/crontab/automatic-downloads/rss-feeds/RSC/lib/dictionaries/cif_core.dic
dictionary named 'cif_core.dic' version 2.4.2 from 2011-04-26.

Automatic conversion script
Id: cif_fix_values 4973 2017-02-22 13:04:09Z antanas 
;
_cod_original_sg_symbol_H-M P2(1)/n
_cod_database_code 7123745

loop_
_symmetry_equiv_pos_as_xyz
'x, y, z'
'-x+1/2, y+1/2, -z+1/2'
'-x, -y, -z'
'x-1/2, -y-1/2, z-1/2'

loop_
_atom_site_label
_atom_site_type_symbol
_atom_site_fract_x
_atom_site_fract_y
_atom_site_fract_z
_atom_site_U_iso_or_equiv
_atom_site_adp_type
_atom_site_occupancy
_atom_site_symmetry_multiplicity
_atom_site_calc_flag
_atom_site_refinement_flags
S1 S 0.12670(16) 0.27209(10) 0.86097(12) 0.0556(5) Uani 1 1 d .
O2 O -0.0051(4) 0.2640(3) 0.7725(3) 0.0742(12) Uani 1 1 d .
O3 O 0.1089(5) 0.3352(3) 0.9442(3) 0.0730(12) Uani 1 1 d .
N1 N 0.2775(5) 0.1711(3) 0.6968(4) 0.0554(12) Uani 1 1 d .
O1 O 0.6137(4) 0.4724(2) 0.8935(3) 0.0611(10) Uani 1 1 d .
C2 C 0.5413(6) 0.3968(3) 0.8431(4) 0.0429(12) Uani 1 1 d .
C4 C 0.3063(6) 0.3011(3) 0.8178(4) 0.0445(12) Uani 1 1 d .
C3 C 0.3918(6) 0.3761(3) 0.8661(4) 0.0447(12) Uani 1 1 d .
H3 H 0.3486 0.4122 0.9138 0.054 Uiso 1 1 calc R
C7 C 0.6062(6) 0.3412(4) 0.7756(4) 0.0516(13) Uani 1 1 d .
H7 H 0.7088 0.3527 0.7627 0.062 Uiso 1 1 calc R
C5 C 0.3689(6) 0.2466(3) 0.7447(4) 0.0448(12) Uani 1 1 d .
C6 C 0.5190(6) 0.2678(4) 0.7267(4) 0.0508(13) Uani 1 1 d .
H6 H 0.5639 0.2316 0.6799 0.061 Uiso 1 1 calc R
C1 C 0.7662(7) 0.4975(5) 0.8715(5) 0.0763(19) Uani 1 1 d .
H1A H 0.8414 0.4488 0.8928 0.114 Uiso 1 1 calc R
H1B H 0.8028 0.5523 0.9101 0.114 Uiso 1 1 calc R
H1C H 0.7575 0.5085 0.7967 0.114 Uiso 1 1 calc R
C8 C 0.1669(8) 0.1939(5) 0.5983(5) 0.087(2) Uani 1 1 d .
H8A H 0.1072 0.2480 0.6092 0.131 Uiso 1 1 calc R
H8B H 0.0942 0.1438 0.5785 0.131 Uiso 1 1 calc R
H8C H 0.2268 0.2050 0.5427 0.131 Uiso 1 1 calc R
C9 C 0.3697(9) 0.0905(5) 0.6818(7) 0.101(3) Uani 1 1 d .
H9A H 0.4267 0.1008 0.6246 0.151 Uiso 1 1 calc R
H9B H 0.2988 0.0391 0.6650 0.151 Uiso 1 1 calc R
H9C H 0.4449 0.0779 0.7459 0.151 Uiso 1 1 calc R
C10 C 0.1701(6) 0.1634(4) 0.9196(4) 0.0474(13) Uani 1 1 d .
C15 C 0.2754(6) 0.1595(4) 1.0162(4) 0.0555(14) Uani 1 1 d .
H15 H 0.3178 0.2132 1.0492 0.067 Uiso 1 1 calc R
C13 C 0.2521(8) -0.0028(4) 1.0123(5) 0.0657(16) Uani 1 1 d .
C11 C 0.1087(7) 0.0848(4) 0.8697(5) 0.0678(17) Uani 1 1 d .
H11 H 0.0401 0.0881 0.8042 0.081 Uiso 1 1 calc R
C14 C 0.3165(7) 0.0758(4) 1.0628(4) 0.0635(16) Uani 1 1 d .
H14 H 0.3869 0.0722 1.1275 0.076 Uiso 1 1 calc R
C12 C 0.1482(9) 0.0011(5) 0.9162(5) 0.0789(19) Uani 1 1 d .
H12 H 0.1053 -0.0525 0.8831 0.095 Uiso 1 1 calc R
Cl1 Cl 0.3008(3) -0.10800(13) 1.07183(15) 0.1029(7) Uani 1 1 d .

loop_
_atom_site_aniso_label
_atom_site_aniso_U_11
_atom_site_aniso_U_22
_atom_site_aniso_U_33
_atom_site_aniso_U_23
_atom_site_aniso_U_13
_atom_site_aniso_U_12
S1 0.0415(8) 0.0643(9) 0.0632(9) -0.0052(7) 0.0150(6) 0.0022(7)
O2 0.036(2) 0.098(3) 0.083(3) 0.001(2) -0.0029(19) 0.007(2)
O3 0.064(3) 0.074(3) 0.089(3) -0.020(2) 0.034(2) 0.002(2)
N1 0.053(3) 0.054(3) 0.057(3) -0.007(2) 0.002(2) 0.000(2)
O1 0.063(2) 0.062(2) 0.061(2) -0.0129(19) 0.0193(19) -0.018(2)
C2 0.046(3) 0.044(3) 0.038(3) 0.005(2) 0.006(2) 0.002(2)
C4 0.043(3) 0.044(3) 0.044(3) 0.004(2) 0.001(2) 0.009(2)
C3 0.049(3) 0.045(3) 0.039(3) 0.002(2) 0.005(2) 0.011(2)
C7 0.045(3) 0.061(3) 0.052(3) 0.001(3) 0.018(2) -0.005(3)
C5 0.043(3) 0.050(3) 0.040(3) 0.002(2) 0.004(2) 0.003(2)
C6 0.055(3) 0.056(3) 0.044(3) -0.008(3) 0.015(2) 0.003(3)
C1 0.071(4) 0.085(4) 0.076(4) -0.017(4) 0.020(3) -0.032(3)
C8 0.092(5) 0.103(5) 0.058(4) -0.011(4) -0.010(4) -0.012(4)
C9 0.093(5) 0.060(4) 0.143(7) -0.034(4) 0.005(5) 0.000(4)
C10 0.044(3) 0.061(3) 0.041(3) -0.009(2) 0.017(2) -0.009(2)
C15 0.054(3) 0.070(4) 0.043(3) -0.012(3) 0.010(3) -0.012(3)
C13 0.090(4) 0.067(4) 0.045(3) 0.001(3) 0.022(3) -0.002(3)
C11 0.080(4) 0.069(4) 0.048(3) -0.001(3) -0.004(3) -0.020(3)
C14 0.068(4) 0.081(4) 0.041(3) -0.004(3) 0.008(3) -0.005(3)
C12 0.114(5) 0.065(4) 0.054(4) -0.008(3) 0.004(4) -0.028(4)
Cl1 0.155(2) 0.0743(12) 0.0803(13) 0.0126(10) 0.0243(13) 0.0094(12)

loop_
_atom_type_symbol
_atom_type_description
_atom_type_scat_dispersion_real
_atom_type_scat_dispersion_imag
_atom_type_scat_source
C C 0.0033 0.0016 'International Tables Vol C Tables 4.2.6.8 and 6.1.1.4'
H H 0.0000 0.0000 'International Tables Vol C Tables 4.2.6.8 and 6.1.1.4'
O O 0.0106 0.0060 'International Tables Vol C Tables 4.2.6.8 and 6.1.1.4'
S S 0.1246 0.1234 'International Tables Vol C Tables 4.2.6.8 and 6.1.1.4'
Cl Cl 0.1484 0.1585 'International Tables Vol C Tables 4.2.6.8 and 6.1.1.4'
N N 0.0061 0.0033 'International Tables Vol C Tables 4.2.6.8 and 6.1.1.4'

loop_
_geom_angle_atom_site_label_1
_geom_angle_atom_site_label_2
_geom_angle_atom_site_label_3
_geom_angle
O3 S1 O2 117.6(3)
O3 S1 C4 107.0(2)
O2 S1 C4 111.3(2)
O3 S1 C10 107.6(2)
O2 S1 C10 109.4(3)
C4 S1 C10 102.9(2)
C5 N1 C9 115.0(5)
C5 N1 C8 114.2(5)
C9 N1 C8 110.3(5)
C2 O1 C1 117.5(4)
O1 C2 C7 125.3(4)
O1 C2 C3 115.2(4)
C7 C2 C3 119.5(5)
C3 C4 C5 120.7(5)
C3 C4 S1 117.3(4)
C5 C4 S1 121.7(4)
C2 C3 C4 120.0(5)
C2 C3 H3 120.0
C4 C3 H3 120.0
C2 C7 C6 120.0(5)
C2 C7 H7 120.0
C6 C7 H7 120.0
C6 C5 C4 117.4(5)
C6 C5 N1 123.6(4)
C4 C5 N1 119.0(4)
C5 C6 C7 122.3(5)
C5 C6 H6 118.9
C7 C6 H6 118.9
O1 C1 H1A 109.5
O1 C1 H1B 109.5
H1A C1 H1B 109.5
O1 C1 H1C 109.5
H1A C1 H1C 109.5
H1B C1 H1C 109.5
N1 C8 H8A 109.5
N1 C8 H8B 109.5
H8A C8 H8B 109.5
N1 C8 H8C 109.5
H8A C8 H8C 109.5
H8B C8 H8C 109.5
N1 C9 H9A 109.5
N1 C9 H9B 109.5
H9A C9 H9B 109.5
N1 C9 H9C 109.5
H9A C9 H9C 109.5
H9B C9 H9C 109.5
C11 C10 C15 120.7(5)
C11 C10 S1 121.5(4)
C15 C10 S1 117.8(4)
C14 C15 C10 119.6(5)
C14 C15 H15 120.2
C10 C15 H15 120.2
C12 C13 C14 121.3(6)
C12 C13 Cl1 119.5(5)
C14 C13 Cl1 119.2(5)
C10 C11 C12 120.1(5)
C10 C11 H11 120.0
C12 C11 H11 120.0
C15 C14 C13 119.1(5)
C15 C14 H14 120.4
C13 C14 H14 120.4
C11 C12 C13 119.2(6)
C11 C12 H12 120.4
C13 C12 H12 120.4

loop_
_geom_bond_atom_site_label_1
_geom_bond_atom_site_label_2
_geom_bond_distance
S1 O3 1.436(4)
S1 O2 1.443(4)
S1 C4 1.763(5)
S1 C10 1.764(6)
N1 C5 1.419(6)
N1 C9 1.444(7)
N1 C8 1.466(7)
O1 C2 1.364(6)
O1 C1 1.420(6)
C2 C7 1.371(7)
C2 C3 1.385(7)
C4 C3 1.393(7)
C4 C5 1.403(7)
C3 H3 0.9300
C7 C6 1.384(7)
C7 H7 0.9300
C5 C6 1.369(7)
C6 H6 0.9300
C1 H1A 0.9600
C1 H1B 0.9600
C1 H1C 0.9600
C8 H8A 0.9600
C8 H8B 0.9600
C8 H8C 0.9600
C9 H9A 0.9600
C9 H9B 0.9600
C9 H9C 0.9600
C10 C11 1.368(7)
C10 C15 1.387(7)
C15 C14 1.375(8)
C15 H15 0.9300
C13 C12 1.378(8)
C13 C14 1.378(8)
C13 Cl1 1.729(6)
C11 C12 1.372(8)
C11 H11 0.9300
C14 H14 0.9300
C12 H12 0.9300

loop_
_geom_torsion_atom_site_label_1
_geom_torsion_atom_site_label_2
_geom_torsion_atom_site_label_3
_geom_torsion_atom_site_label_4
_geom_torsion
C1 O1 C2 C7 2.5(7)
C1 O1 C2 C3 -179.1(5)
O3 S1 C4 C3 -1.5(4)
O2 S1 C4 C3 128.1(4)
C10 S1 C4 C3 -114.8(4)
O3 S1 C4 C5 173.0(4)
O2 S1 C4 C5 -57.4(5)
C10 S1 C4 C5 59.7(4)
O1 C2 C3 C4 179.1(4)
C7 C2 C3 C4 -2.3(7)
C5 C4 C3 C2 -0.8(7)
S1 C4 C3 C2 173.8(3)
O1 C2 C7 C6 -178.2(5)
C3 C2 C7 C6 3.4(8)
C3 C4 C5 C6 2.7(7)
S1 C4 C5 C6 -171.6(4)
C3 C4 C5 N1 -179.6(4)
S1 C4 C5 N1 6.1(6)
C9 N1 C5 C6 35.5(8)
C8 N1 C5 C6 -93.4(6)
C9 N1 C5 C4 -142.0(6)
C8 N1 C5 C4 89.0(6)
C4 C5 C6 C7 -1.6(7)
N1 C5 C6 C7 -179.2(5)
C2 C7 C6 C5 -1.5(8)
O3 S1 C10 C11 142.3(4)
O2 S1 C10 C11 13.5(5)
C4 S1 C10 C11 -105.0(5)
O3 S1 C10 C15 -40.9(5)
O2 S1 C10 C15 -169.6(4)
C4 S1 C10 C15 71.9(4)
C11 C10 C15 C14 -0.9(8)
S1 C10 C15 C14 -177.8(4)
C15 C10 C11 C12 1.4(9)
S1 C10 C11 C12 178.2(5)
C10 C15 C14 C13 0.1(8)
C12 C13 C14 C15 0.3(9)
Cl1 C13 C14 C15 -178.9(4)
C10 C11 C12 C13 -1.1(10)
C14 C13 C12 C11 0.2(10)
Cl1 C13 C12 C11 179.4(5)
